data_7038264
loop_
_publ_author_name
'Gryca, Izabela'
'Machura, Barbara'
'Ma\/lecki, Jan Grzegorz'
'Kusz, Joachim'
'Shul'pina, Lidia S.'
'Ikonnikov, Nikolay S.'
'Shul'pin, Georgiy B.'

_publ_section_title
;
 p-Tolylimido rhenium(v) complexes with phenolate-based ligands:
 synthesis, X-ray studies and catalytic activity in oxidation with
 tert-butylhydroperoxide.
;
_journal_issue 1
_journal_name_full 'Dalton transactions (Cambridge, England : 2003)'
_journal_page_first 334
_journal_page_last 351
_journal_paper_doi 10.1039/c5dt03598h
_journal_volume 45
_journal_year 2015
_chemical_formula_moiety 'C56 H47 Cl N4 O P2 Re, O4 Re'
_chemical_formula_sum 'C56 H47 Cl N4 O5 P2 Re2'
_chemical_formula_weight 1325.76
_space_group_crystal_system monoclinic
_space_group_IT_number 14
_space_group_name_Hall '-P 2yn'
_space_group_name_H-M_alt 'P 1 21/n 1'
_symmetry_space_group_name_Hall '-P 2yn'
_symmetry_space_group_name_H-M 'P 1 21/n 1'
_atom_sites_solution_hydrogens geom
_atom_sites_solution_primary direct
_atom_sites_solution_secondary difmap
_audit_creation_method SHELXL-2014/6
_audit_update_record
;
2015-10-09 deposited with the CCDC.
2015-11-10 downloaded from the CCDC.
;
_cell_angle_alpha 90
_cell_angle_beta 108.012(3)
_cell_angle_gamma 90
_cell_formula_units_Z 4
_cell_length_a 12.7856(4)
_cell_length_b 20.8513(6)
_cell_length_c 20.5169(6)
_cell_measurement_reflns_used 13896
_cell_measurement_temperature 293(2)
_cell_measurement_theta_max 28.9610
_cell_measurement_theta_min 3.6090
_cell_volume 5201.7(3)
_computing_cell_refinement 'CrysAlis RED v. 1.163 (UNIL IC & KUMA 2000)'
_computing_data_collection 'CrysAlis CCD v. 1.163 (UNIL IC & KUMA 2000)'
_computing_data_reduction 'CrysAlis RED v. 1.163 (UNIL IC & KUMA 2000)'
_computing_molecular_graphics
;XP in SHELXTL/PC (Sheldrick, 1990b)
 ORTEP-3 W v. 1.062 (Farrugia 1997)
;
_computing_publication_material
;SHELXL-97 (Sheldrick, 1997) and
 PLATON (Spek, 1990)
;
_computing_structure_refinement 'SHELXL-2014/6 (Sheldrick, 2014)'
_computing_structure_solution 'SHELXS-97 (Sheldrick, 1990)'
_diffrn_ambient_temperature 293(2)
_diffrn_measured_fraction_theta_full 0.971
_diffrn_measured_fraction_theta_max 0.997
_diffrn_measurement_device_type 'Xcalibur, Atlas, Gemini ultra'
_diffrn_measurement_method '\w scans'
_diffrn_radiation_type MoK\a
_diffrn_radiation_wavelength 0.71073
_diffrn_reflns_av_R_equivalents 0.0330
_diffrn_reflns_av_unetI/netI 0.0347
_diffrn_reflns_laue_measured_fraction_full 0.971
_diffrn_reflns_laue_measured_fraction_max 0.997
_diffrn_reflns_limit_h_max 15
_diffrn_reflns_limit_h_min -15
_diffrn_reflns_limit_k_max 24
_diffrn_reflns_limit_k_min -19
_diffrn_reflns_limit_l_max 19
_diffrn_reflns_limit_l_min -24
_diffrn_reflns_number 28622
_diffrn_reflns_point_group_measured_fraction_full 0.971
_diffrn_reflns_point_group_measured_fraction_max 0.997
_diffrn_reflns_theta_full 25.242
_diffrn_reflns_theta_max 25.000
_diffrn_reflns_theta_min 3.491
_diffrn_source 'fine-focus sealed tube'
_exptl_absorpt_coefficient_mu 4.815
_exptl_absorpt_correction_T_max 1.00000
_exptl_absorpt_correction_T_min 0.49742
_exptl_absorpt_correction_type empirical
_exptl_absorpt_process_details 'CrysAlis RED, (2005)'
_exptl_crystal_colour brown
_exptl_crystal_density_diffrn 1.693
_exptl_crystal_density_method 'not measured'
_exptl_crystal_description prism
_exptl_crystal_F_000 2592
_exptl_crystal_size_max 0.181
_exptl_crystal_size_mid 0.082
_exptl_crystal_size_min 0.040
_refine_diff_density_max 2.217
_refine_diff_density_min -2.182
_refine_diff_density_rms 0.103
_refine_ls_extinction_method none
_refine_ls_goodness_of_fit_ref 1.028
_refine_ls_hydrogen_treatment constr
_refine_ls_matrix_type full
_refine_ls_number_parameters 633
_refine_ls_number_reflns 9141
_refine_ls_number_restraints 0
_refine_ls_restrained_S_all 1.028
_refine_ls_R_factor_all 0.0456
_refine_ls_R_factor_gt 0.0350
_refine_ls_shift/su_max 0.025
_refine_ls_shift/su_mean 0.000
_refine_ls_structure_factor_coef Fsqd
_refine_ls_weighting_details 'w=1/[\s^2^(Fo^2^)+(0.0315P)^2^+13.0604P] where P=(Fo^2^+2Fc^2^)/3'
_refine_ls_weighting_scheme calc
_refine_ls_wR_factor_gt 0.0756
_refine_ls_wR_factor_ref 0.0794
_reflns_Friedel_coverage 0.000
_reflns_number_gt 7758
_reflns_number_total 9141
_reflns_threshold_expression 'I > 2\s(I)'
_cod_data_source_file c5dt03598h2.cif
_cod_data_source_block Ren311a
_cod_original_cell_volume 5201.6(3)
_cod_database_code 7038264
_shelx_space_group_comment
;
The symmetry employed for this shelxl refinement is uniquely defined
by the following loop, which should always be used as a source of
symmetry information in preference to the above space-group names.
They are only intended as comments.
;
_shelxl_version_number 2014/6

loop_
_space_group_symop_operation_xyz
'x, y, z'
'-x+1/2, y+1/2, -z+1/2'
'-x, -y, -z'
'x-1/2, -y-1/2, z-1/2'

loop_
_atom_site_label
_atom_site_type_symbol
_atom_site_fract_x
_atom_site_fract_y
_atom_site_fract_z
_atom_site_U_iso_or_equiv
_atom_site_adp_type
_atom_site_occupancy
_atom_site_site_symmetry_order
_atom_site_calc_flag
_atom_site_refinement_flags_posn
_atom_site_refinement_flags_adp
Re1 Re 0.78144(2) 0.46469(2) 0.25703(2) 0.02554(7) Uani 1 1 d . .
N1 N 0.7297(3) 0.38920(19) 0.18370(19) 0.0306(9) Uani 1 1 d . .
N2 N 0.7782(3) 0.42328(18) 0.32948(19) 0.0281(8) Uani 1 1 d . .
N3 N 0.7413(3) 0.3858(2) 0.1198(2) 0.0370(10) Uani 1 1 d . .
N4 N 0.7006(4) 0.3335(2) 0.0853(2) 0.0505(12) Uani 1 1 d . .
O1 O 0.7894(2) 0.51161(16) 0.17524(16) 0.0319(7) Uani 1 1 d . .
P1 P 0.58693(9) 0.50310(6) 0.22370(6) 0.0294(3) Uani 1 1 d . .
P2 P 0.98046(10) 0.43945(6) 0.27622(6) 0.0298(3) Uani 1 1 d . .
Cl1 Cl 0.83022(10) 0.56193(6) 0.32164(7) 0.0386(3) Uani 1 1 d . .
C1 C 0.5425(4) 0.5115(3) 0.2991(3) 0.0375(12) Uani 1 1 d . .
C2 C 0.5158(4) 0.4589(3) 0.3320(3) 0.0497(15) Uani 1 1 d . .
H2 H 0.5195 0.4178 0.3151 0.060 Uiso 1 1 calc R U
C3 C 0.4836(6) 0.4674(4) 0.3902(4) 0.069(2) Uani 1 1 d . .
H3 H 0.4643 0.4321 0.4117 0.082 Uiso 1 1 calc R U
C4 C 0.4800(6) 0.5274(5) 0.4160(4) 0.079(2) Uani 1 1 d . .
H4 H 0.4547 0.5332 0.4535 0.095 Uiso 1 1 calc R U
C5 C 0.5139(6) 0.5792(4) 0.3866(3) 0.070(2) Uani 1 1 d . .
H5 H 0.5174 0.6195 0.4064 0.084 Uiso 1 1 calc R U
C6 C 0.5426(5) 0.5715(3) 0.3279(3) 0.0507(14) Uani 1 1 d . .
H6 H 0.5623 0.6072 0.3071 0.061 Uiso 1 1 calc R U
C7 C 0.5592(4) 0.5813(2) 0.1821(3) 0.0337(11) Uani 1 1 d . .
C8 C 0.6399(5) 0.6222(3) 0.1755(3) 0.0503(15) Uani 1 1 d . .
H8 H 0.7135 0.6110 0.1945 0.060 Uiso 1 1 calc R U
C9 C 0.6124(6) 0.6792(3) 0.1410(4) 0.0668(19) Uani 1 1 d . .
H9 H 0.6677 0.7058 0.1356 0.080 Uiso 1 1 calc R U
C10 C 0.5054(6) 0.6974(3) 0.1145(4) 0.0674(19) Uani 1 1 d . .
H10 H 0.4878 0.7364 0.0917 0.081 Uiso 1 1 calc R U
C11 C 0.4242(6) 0.6586(3) 0.1216(4) 0.068(2) Uani 1 1 d . .
H11 H 0.3511 0.6714 0.1043 0.081 Uiso 1 1 calc R U
C12 C 0.4499(5) 0.6001(3) 0.1544(3) 0.0560(16) Uani 1 1 d . .
H12 H 0.3939 0.5732 0.1580 0.067 Uiso 1 1 calc R U
C13 C 0.4908(4) 0.4530(2) 0.1601(3) 0.0389(12) Uani 1 1 d . .
C14 C 0.4089(5) 0.4150(3) 0.1706(4) 0.0606(17) Uani 1 1 d . .
H14 H 0.3959 0.4157 0.2128 0.073 Uiso 1 1 calc R U
C15 C 0.3465(6) 0.3760(4) 0.1188(5) 0.085(3) Uani 1 1 d . .
H15 H 0.2923 0.3502 0.1267 0.102 Uiso 1 1 calc R U
C16 C 0.3629(7) 0.3746(4) 0.0564(5) 0.085(3) Uani 1 1 d . .
H16 H 0.3201 0.3481 0.0220 0.102 Uiso 1 1 calc R U
C17 C 0.4424(6) 0.4124(4) 0.0442(4) 0.074(2) Uani 1 1 d . .
H17 H 0.4534 0.4120 0.0015 0.089 Uiso 1 1 calc R U
C18 C 0.5060(5) 0.4510(3) 0.0958(3) 0.0524(15) Uani 1 1 d . .
H18 H 0.5604 0.4764 0.0874 0.063 Uiso 1 1 calc R U
C19 C 0.8039(4) 0.4967(3) 0.1152(2) 0.0359(12) Uani 1 1 d . .
C20 C 0.8399(4) 0.5435(3) 0.0785(3) 0.0470(14) Uani 1 1 d . .
H20 H 0.8537 0.5850 0.0958 0.056 Uiso 1 1 calc R U
C21 C 0.8552(5) 0.5284(4) 0.0171(3) 0.0597(18) Uani 1 1 d . .
H21 H 0.8782 0.5604 -0.0069 0.072 Uiso 1 1 calc R U
C22 C 0.8376(5) 0.4673(4) -0.0105(3) 0.0573(17) Uani 1 1 d . .
C23 C 0.8017(4) 0.4207(3) 0.0248(3) 0.0499(15) Uani 1 1 d . .
H23 H 0.7887 0.3794 0.0071 0.060 Uiso 1 1 calc R U
C24 C 0.7846(4) 0.4351(3) 0.0875(2) 0.0378(12) Uani 1 1 d . .
C25 C 0.8531(6) 0.4516(5) -0.0790(3) 0.086(3) Uani 1 1 d . .
H25A H 0.8456 0.4062 -0.0868 0.129 Uiso 1 1 calc R U
H25B H 0.9250 0.4651 -0.0788 0.129 Uiso 1 1 calc R U
H25C H 0.7984 0.4737 -0.1148 0.129 Uiso 1 1 calc R U
C26 C 0.6610(5) 0.2996(3) 0.1279(3) 0.0456(13) Uani 1 1 d . .
C27 C 0.6074(5) 0.2397(3) 0.1177(4) 0.0636(18) Uani 1 1 d . .
H27 H 0.5961 0.2168 0.0772 0.076 Uiso 1 1 calc R U
C28 C 0.5730(5) 0.2169(3) 0.1694(4) 0.0628(18) Uani 1 1 d . .
H28 H 0.5385 0.1771 0.1645 0.075 Uiso 1 1 calc R U
C29 C 0.5880(5) 0.2518(3) 0.2304(4) 0.0556(16) Uani 1 1 d . .
H29 H 0.5632 0.2341 0.2646 0.067 Uiso 1 1 calc R U
C30 C 0.6376(4) 0.3105(2) 0.2414(3) 0.0432(13) Uani 1 1 d . .
H30 H 0.6455 0.3336 0.2814 0.052 Uiso 1 1 calc R U
C31 C 0.6759(4) 0.3338(2) 0.1890(3) 0.0336(11) Uani 1 1 d . .
C32 C 0.7828(4) 0.3981(2) 0.3928(2) 0.0337(11) Uani 1 1 d . .
C33 C 0.8115(6) 0.3355(3) 0.4095(3) 0.0559(16) Uani 1 1 d . .
H33 H 0.8297 0.3088 0.3783 0.067 Uiso 1 1 calc R U
C34 C 0.8134(6) 0.3120(3) 0.4729(3) 0.0676(19) Uani 1 1 d . .
H34 H 0.8334 0.2695 0.4840 0.081 Uiso 1 1 calc R U
C35 C 0.7863(5) 0.3501(4) 0.5197(3) 0.0588(17) Uani 1 1 d . .
C36 C 0.7616(5) 0.4136(4) 0.5030(3) 0.0595(17) Uani 1 1 d . .
H36 H 0.7466 0.4405 0.5352 0.071 Uiso 1 1 calc R U
C37 C 0.7586(4) 0.4381(3) 0.4406(3) 0.0446(13) Uani 1 1 d . .
H37 H 0.7407 0.4809 0.4302 0.054 Uiso 1 1 calc R U
C38 C 0.7788(7) 0.3232(5) 0.5866(3) 0.093(3) Uani 1 1 d . .
H38A H 0.7942 0.3565 0.6205 0.140 Uiso 1 1 calc R U
H38B H 0.8314 0.2892 0.6017 0.140 Uiso 1 1 calc R U
H38C H 0.7061 0.3068 0.5799 0.140 Uiso 1 1 calc R U
C39 C 1.0673(4) 0.5047(3) 0.2630(2) 0.0349(11) Uani 1 1 d . .
C40 C 1.0258(4) 0.5641(2) 0.2388(3) 0.0368(12) Uani 1 1 d . .
H40 H 0.9509 0.5719 0.2291 0.044 Uiso 1 1 calc R U
C41 C 1.0935(4) 0.6122(3) 0.2289(3) 0.0448(13) Uani 1 1 d . .
H41 H 1.0643 0.6520 0.2123 0.054 Uiso 1 1 calc R U
C42 C 1.2041(4) 0.6008(3) 0.2437(3) 0.0483(14) Uani 1 1 d . .
H42 H 1.2503 0.6332 0.2377 0.058 Uiso 1 1 calc R U
C43 C 1.2463(5) 0.5424(3) 0.2671(3) 0.0549(16) Uani 1 1 d . .
H43 H 1.3211 0.5348 0.2763 0.066 Uiso 1 1 calc R U
C44 C 1.1790(4) 0.4943(3) 0.2773(3) 0.0490(14) Uani 1 1 d . .
H44 H 1.2089 0.4546 0.2939 0.059 Uiso 1 1 calc R U
C45 C 1.0548(4) 0.4117(2) 0.3627(3) 0.0352(11) Uani 1 1 d . .
C46 C 1.0368(4) 0.4424(3) 0.4178(3) 0.0466(14) Uani 1 1 d . .
H46 H 0.9848 0.4750 0.4103 0.056 Uiso 1 1 calc R U
C47 C 1.0950(5) 0.4252(3) 0.4840(3) 0.0572(16) Uani 1 1 d . .
H47 H 1.0806 0.4455 0.5206 0.069 Uiso 1 1 calc R U
C48 C 1.1732(5) 0.3790(3) 0.4960(3) 0.0617(17) Uani 1 1 d . .
H48 H 1.2135 0.3684 0.5408 0.074 Uiso 1 1 calc R U
C49 C 1.1928(5) 0.3476(3) 0.4419(4) 0.0657(19) Uani 1 1 d . .
H49 H 1.2461 0.3157 0.4500 0.079 Uiso 1 1 calc R U
C50 C 1.1329(5) 0.3637(3) 0.3749(3) 0.0531(15) Uani 1 1 d . .
H50 H 1.1455 0.3421 0.3383 0.064 Uiso 1 1 calc R U
C51 C 0.9962(4) 0.3747(2) 0.2207(3) 0.0361(11) Uani 1 1 d . .
C52 C 1.0360(5) 0.3838(3) 0.1655(3) 0.0499(14) Uani 1 1 d . .
H52 H 1.0615 0.4240 0.1579 0.060 Uiso 1 1 calc R U
C53 C 1.0380(6) 0.3341(4) 0.1224(3) 0.072(2) Uani 1 1 d . .
H53 H 1.0651 0.3404 0.0857 0.086 Uiso 1 1 calc R U
C54 C 1.0003(8) 0.2754(4) 0.1333(4) 0.090(3) Uani 1 1 d . .
H54 H 1.0019 0.2417 0.1040 0.108 Uiso 1 1 calc R U
C55 C 0.9599(7) 0.2652(3) 0.1869(4) 0.079(2) Uani 1 1 d . .
H55 H 0.9346 0.2248 0.1938 0.095 Uiso 1 1 calc R U
C56 C 0.9568(5) 0.3148(3) 0.2305(3) 0.0544(15) Uani 1 1 d . .
H56 H 0.9283 0.3081 0.2665 0.065 Uiso 1 1 calc R U
O2 O 0.5873(6) 0.2028(3) 0.4567(5) 0.162(3) Uani 1 1 d . .
O3 O 0.4986(9) 0.2924(5) 0.3576(4) 0.176(4) Uani 1 1 d . .
O4 O 0.3645(6) 0.2206(4) 0.4106(5) 0.159(3) Uani 1 1 d . .
O5 O 0.4988(5) 0.3143(3) 0.4875(3) 0.1000(18) Uani 1 1 d . .
Re2 Re 0.48837(3) 0.25736(2) 0.42765(2) 0.07405(11) Uani 1 1 d . .

loop_
_atom_site_aniso_label
_atom_site_aniso_U_11
_atom_site_aniso_U_22
_atom_site_aniso_U_33
_atom_site_aniso_U_23
_atom_site_aniso_U_13
_atom_site_aniso_U_12
Re1 0.02671(10) 0.02583(11) 0.02689(11) -0.00094(8) 0.01241(7) -0.00054(8)
N1 0.030(2) 0.037(2) 0.027(2) -0.0042(17) 0.0113(16) -0.0010(18)
N2 0.0282(19) 0.032(2) 0.025(2) -0.0021(17) 0.0102(16) 0.0014(17)
N3 0.042(2) 0.037(2) 0.036(2) -0.0072(19) 0.0186(19) -0.005(2)
N4 0.058(3) 0.046(3) 0.051(3) -0.016(2) 0.022(2) -0.007(2)
O1 0.0340(17) 0.0361(18) 0.0276(18) 0.0016(14) 0.0125(14) -0.0002(15)
P1 0.0257(6) 0.0295(7) 0.0345(7) -0.0001(5) 0.0114(5) -0.0003(5)
P2 0.0284(6) 0.0332(7) 0.0304(7) 0.0004(5) 0.0131(5) 0.0035(5)
Cl1 0.0413(7) 0.0332(6) 0.0424(7) -0.0099(5) 0.0146(5) -0.0043(5)
C1 0.027(2) 0.049(3) 0.038(3) 0.004(2) 0.012(2) 0.006(2)
C2 0.047(3) 0.055(4) 0.055(4) 0.018(3) 0.027(3) 0.014(3)
C3 0.067(4) 0.089(5) 0.063(4) 0.037(4) 0.038(4) 0.022(4)
C4 0.079(5) 0.119(7) 0.052(4) 0.013(4) 0.039(4) 0.043(5)
C5 0.081(5) 0.082(5) 0.054(4) -0.014(4) 0.031(4) 0.019(4)
C6 0.054(3) 0.053(4) 0.048(4) -0.010(3) 0.020(3) -0.002(3)
C7 0.032(2) 0.033(3) 0.035(3) 0.003(2) 0.010(2) 0.002(2)
C8 0.043(3) 0.039(3) 0.069(4) 0.010(3) 0.018(3) 0.004(3)
C9 0.066(4) 0.038(3) 0.099(6) 0.021(4) 0.030(4) 0.001(3)
C10 0.084(5) 0.033(3) 0.075(5) 0.018(3) 0.010(4) 0.010(3)
C11 0.056(4) 0.049(4) 0.078(5) 0.007(3) -0.007(3) 0.014(3)
C12 0.041(3) 0.045(3) 0.076(4) 0.010(3) 0.010(3) 0.001(3)
C13 0.032(3) 0.034(3) 0.046(3) -0.003(2) 0.006(2) 0.000(2)
C14 0.049(3) 0.052(4) 0.074(5) -0.003(3) 0.008(3) -0.013(3)
C15 0.058(4) 0.062(5) 0.118(7) -0.016(5) 0.003(5) -0.025(4)
C16 0.076(5) 0.051(4) 0.095(7) -0.024(4) -0.022(5) 0.004(4)
C17 0.078(5) 0.071(5) 0.055(4) -0.015(4) -0.005(4) 0.012(4)
C18 0.048(3) 0.055(4) 0.045(3) -0.006(3) 0.002(3) 0.007(3)
C19 0.029(2) 0.048(3) 0.027(3) 0.005(2) 0.004(2) -0.005(2)
C20 0.044(3) 0.057(4) 0.042(3) 0.011(3) 0.016(2) -0.013(3)
C21 0.049(3) 0.093(5) 0.039(3) 0.025(4) 0.015(3) -0.011(3)
C22 0.042(3) 0.101(5) 0.031(3) 0.003(3) 0.015(2) -0.008(3)
C23 0.042(3) 0.078(4) 0.031(3) -0.008(3) 0.013(2) -0.005(3)
C24 0.034(3) 0.052(3) 0.029(3) 0.004(2) 0.012(2) -0.002(2)
C25 0.071(4) 0.159(8) 0.039(4) -0.006(4) 0.031(3) -0.023(5)
C26 0.051(3) 0.035(3) 0.053(4) -0.011(3) 0.019(3) 0.000(3)
C27 0.071(4) 0.041(3) 0.078(5) -0.023(3) 0.023(4) -0.004(3)
C28 0.067(4) 0.031(3) 0.092(6) -0.008(3) 0.027(4) -0.010(3)
C29 0.052(3) 0.040(3) 0.078(5) 0.007(3) 0.025(3) -0.003(3)
C30 0.046(3) 0.032(3) 0.056(4) 0.000(3) 0.022(3) -0.005(2)
C31 0.037(3) 0.026(3) 0.042(3) -0.002(2) 0.019(2) -0.001(2)
C32 0.035(3) 0.039(3) 0.030(3) 0.001(2) 0.014(2) 0.001(2)
C33 0.094(5) 0.039(3) 0.041(3) 0.003(3) 0.029(3) 0.017(3)
C34 0.105(5) 0.050(4) 0.048(4) 0.017(3) 0.025(4) 0.010(4)
C35 0.053(3) 0.091(5) 0.033(3) 0.013(3) 0.014(3) 0.002(3)
C36 0.064(4) 0.084(5) 0.034(3) -0.003(3) 0.020(3) 0.015(4)
C37 0.052(3) 0.049(3) 0.034(3) 0.000(3) 0.015(2) 0.010(3)
C38 0.099(6) 0.144(8) 0.039(4) 0.025(5) 0.026(4) 0.006(6)
C39 0.028(2) 0.046(3) 0.034(3) -0.002(2) 0.015(2) 0.004(2)
C40 0.031(2) 0.045(3) 0.037(3) -0.003(2) 0.013(2) 0.003(2)
C41 0.047(3) 0.041(3) 0.054(4) -0.002(3) 0.026(3) -0.003(3)
C42 0.042(3) 0.057(4) 0.052(4) -0.008(3) 0.023(3) -0.016(3)
C43 0.032(3) 0.077(5) 0.059(4) 0.003(3) 0.019(3) -0.006(3)
C44 0.035(3) 0.058(4) 0.056(4) 0.008(3) 0.018(3) 0.007(3)
C45 0.031(2) 0.043(3) 0.033(3) 0.006(2) 0.012(2) 0.001(2)
C46 0.040(3) 0.057(3) 0.043(3) -0.007(3) 0.013(2) 0.005(3)
C47 0.053(3) 0.080(5) 0.036(3) -0.008(3) 0.009(3) -0.002(3)
C48 0.057(4) 0.076(5) 0.042(4) 0.015(3) 0.001(3) -0.004(4)
C49 0.053(4) 0.071(4) 0.066(5) 0.025(4) 0.008(3) 0.023(3)
C50 0.050(3) 0.062(4) 0.048(4) 0.007(3) 0.016(3) 0.019(3)
C51 0.033(3) 0.038(3) 0.039(3) -0.003(2) 0.014(2) 0.007(2)
C52 0.056(3) 0.056(4) 0.043(3) -0.007(3) 0.023(3) 0.005(3)
C53 0.085(5) 0.089(6) 0.050(4) -0.013(4) 0.035(4) 0.014(4)
C54 0.128(7) 0.064(5) 0.089(6) -0.034(4) 0.050(5) 0.014(5)
C55 0.107(6) 0.044(4) 0.096(6) -0.015(4) 0.047(5) 0.006(4)
C56 0.065(4) 0.047(3) 0.061(4) -0.004(3) 0.033(3) 0.005(3)
O2 0.144(6) 0.086(5) 0.264(11) 0.000(6) 0.073(7) 0.038(4)
O3 0.267(11) 0.196(9) 0.079(5) -0.001(5) 0.075(6) 0.010(8)
O4 0.118(5) 0.118(6) 0.251(10) -0.068(6) 0.073(6) -0.045(5)
O5 0.147(5) 0.082(4) 0.080(4) -0.018(3) 0.048(4) -0.006(4)
Re2 0.0938(2) 0.0662(2) 0.0740(2) -0.01113(15) 0.04330(18) -0.00101(16)

loop_
_atom_type_symbol
_atom_type_description
_atom_type_scat_dispersion_real
_atom_type_scat_dispersion_imag
_atom_type_scat_source
C C 0.0033 0.0016 'International Tables Vol C Tables 4.2.6.8 and 6.1.1.4'
H H 0.0000 0.0000 'International Tables Vol C Tables 4.2.6.8 and 6.1.1.4'
N N 0.0061 0.0033 'International Tables Vol C Tables 4.2.6.8 and 6.1.1.4'
O O 0.0106 0.0060 'International Tables Vol C Tables 4.2.6.8 and 6.1.1.4'
P P 0.1023 0.0942 'International Tables Vol C Tables 4.2.6.8 and 6.1.1.4'
Cl Cl 0.1484 0.1585 'International Tables Vol C Tables 4.2.6.8 and 6.1.1.4'
Re Re -1.0185 7.2310 'International Tables Vol C Tables 4.2.6.8 and 6.1.1.4'

loop_
_geom_angle_atom_site_label_1
_geom_angle_atom_site_label_2
_geom_angle_atom_site_label_3
_geom_angle
N2 Re1 O1 178.50(14)
N2 Re1 N1 98.79(16)
O1 Re1 N1 81.52(14)
N2 Re1 Cl1 91.05(13)
O1 Re1 Cl1 88.73(10)
N1 Re1 Cl1 169.65(11)
N2 Re1 P1 96.24(12)
O1 Re1 P1 85.23(9)
N1 Re1 P1 88.74(10)
Cl1 Re1 P1 86.96(4)
N2 Re1 P2 93.05(12)
O1 Re1 P2 85.47(9)
N1 Re1 P2 91.96(10)
Cl1 Re1 P2 90.74(4)
P1 Re1 P2 170.46(4)
C31 N1 N3 103.9(4)
C31 N1 Re1 128.4(3)
N3 N1 Re1 127.7(3)
C32 N2 Re1 171.6(3)
N4 N3 N1 114.6(4)
N4 N3 C24 119.6(4)
N1 N3 C24 125.6(4)
N3 N4 C26 104.7(4)
C19 O1 Re1 136.6(3)
C1 P1 C7 104.2(2)
C1 P1 C13 110.3(2)
C7 P1 C13 100.8(2)
C1 P1 Re1 110.19(16)
C7 P1 Re1 116.60(16)
C13 P1 Re1 114.00(17)
C51 P2 C45 104.4(2)
C51 P2 C39 105.6(2)
C45 P2 C39 102.9(2)
C51 P2 Re1 111.19(16)
C45 P2 Re1 114.62(16)
C39 P2 Re1 116.98(16)
C6 C1 C2 118.5(5)
C6 C1 P1 119.5(4)
C2 C1 P1 121.8(4)
C1 C2 C3 120.0(6)
C1 C2 H2 120.0
C3 C2 H2 120.0
C4 C3 C2 120.4(6)
C4 C3 H3 119.8
C2 C3 H3 119.8
C3 C4 C5 119.8(6)
C3 C4 H4 120.1
C5 C4 H4 120.1
C4 C5 C6 120.1(7)
C4 C5 H5 119.9
C6 C5 H5 119.9
C5 C6 C1 120.9(6)
C5 C6 H6 119.5
C1 C6 H6 119.5
C8 C7 C12 118.3(5)
C8 C7 P1 123.8(4)
C12 C7 P1 117.9(4)
C9 C8 C7 120.5(5)
C9 C8 H8 119.8
C7 C8 H8 119.8
C10 C9 C8 120.8(6)
C10 C9 H9 119.6
C8 C9 H9 119.6
C11 C10 C9 119.9(6)
C11 C10 H10 120.1
C9 C10 H10 120.1
C10 C11 C12 120.2(6)
C10 C11 H11 119.9
C12 C11 H11 119.9
C11 C12 C7 120.3(6)
C11 C12 H12 119.8
C7 C12 H12 119.8
C14 C13 C18 117.8(5)
C14 C13 P1 126.4(5)
C18 C13 P1 115.8(4)
C15 C14 C13 120.2(7)
C15 C14 H14 119.9
C13 C14 H14 119.9
C16 C15 C14 121.0(8)
C16 C15 H15 119.5
C14 C15 H15 119.5
C15 C16 C17 120.0(7)
C15 C16 H16 120.0
C17 C16 H16 120.0
C16 C17 C18 119.4(7)
C16 C17 H17 120.3
C18 C17 H17 120.3
C17 C18 C13 121.5(6)
C17 C18 H18 119.2
C13 C18 H18 119.2
O1 C19 C24 122.1(4)
O1 C19 C20 119.8(5)
C24 C19 C20 118.1(5)
C21 C20 C19 120.0(6)
C21 C20 H20 120.0
C19 C20 H20 120.0
C20 C21 C22 122.4(6)
C20 C21 H21 118.8
C22 C21 H21 118.8
C23 C22 C21 118.3(5)
C23 C22 C25 119.9(7)
C21 C22 C25 121.8(6)
C22 C23 C24 120.4(6)
C22 C23 H23 119.8
C24 C23 H23 119.8
C19 C24 C23 120.8(5)
C19 C24 N3 121.4(4)
C23 C24 N3 117.7(5)
C22 C25 H25A 109.5
C22 C25 H25B 109.5
H25A C25 H25B 109.5
C22 C25 H25C 109.5
H25A C25 H25C 109.5
H25B C25 H25C 109.5
N4 C26 C31 109.9(5)
N4 C26 C27 129.5(6)
C31 C26 C27 120.6(6)
C28 C27 C26 117.1(6)
C28 C27 H27 121.4
C26 C27 H27 121.4
C27 C28 C29 121.7(6)
C27 C28 H28 119.1
C29 C28 H28 119.1
C30 C29 C28 122.6(6)
C30 C29 H29 118.7
C28 C29 H29 118.7
C29 C30 C31 116.1(5)
C29 C30 H30 121.9
C31 C30 H30 121.9
N1 C31 C30 131.3(5)
N1 C31 C26 106.9(4)
C30 C31 C26 121.8(5)
C33 C32 N2 121.8(5)
C33 C32 C37 119.6(5)
N2 C32 C37 118.5(5)
C32 C33 C34 119.9(5)
C32 C33 H33 120.0
C34 C33 H33 120.0
C35 C34 C33 121.2(6)
C35 C34 H34 119.4
C33 C34 H34 119.4
C34 C35 C36 118.1(6)
C34 C35 C38 121.3(7)
C36 C35 C38 120.5(7)
C37 C36 C35 121.9(6)
C37 C36 H36 119.0
C35 C36 H36 119.0
C36 C37 C32 119.1(5)
C36 C37 H37 120.4
C32 C37 H37 120.4
C35 C38 H38A 109.5
C35 C38 H38B 109.5
H38A C38 H38B 109.5
C35 C38 H38C 109.5
H38A C38 H38C 109.5
H38B C38 H38C 109.5
C40 C39 C44 118.3(5)
C40 C39 P2 122.6(3)
C44 C39 P2 119.1(4)
C39 C40 C41 121.2(5)
C39 C40 H40 119.4
C41 C40 H40 119.4
C42 C41 C40 119.5(5)
C42 C41 H41 120.3
C40 C41 H41 120.3
C43 C42 C41 120.2(5)
C43 C42 H42 119.9
C41 C42 H42 119.9
C42 C43 C44 120.5(5)
C42 C43 H43 119.7
C44 C43 H43 119.7
C43 C44 C39 120.3(6)
C43 C44 H44 119.8
C39 C44 H44 119.8
C50 C45 C46 118.8(5)
C50 C45 P2 122.4(4)
C46 C45 P2 118.7(4)
C45 C46 C47 120.7(5)
C45 C46 H46 119.7
C47 C46 H46 119.7
C48 C47 C46 120.6(6)
C48 C47 H47 119.7
C46 C47 H47 119.7
C47 C48 C49 119.8(6)
C47 C48 H48 120.1
C49 C48 H48 120.1
C48 C49 C50 120.1(6)
C48 C49 H49 120.0
C50 C49 H49 120.0
C45 C50 C49 120.0(6)
C45 C50 H50 120.0
C49 C50 H50 120.0
C56 C51 C52 118.9(5)
C56 C51 P2 117.5(4)
C52 C51 P2 123.3(4)
C53 C52 C51 120.6(6)
C53 C52 H52 119.7
C51 C52 H52 119.7
C54 C53 C52 119.7(7)
C54 C53 H53 120.1
C52 C53 H53 120.1
C53 C54 C55 120.9(7)
C53 C54 H54 119.5
C55 C54 H54 119.5
C54 C55 C56 120.0(7)
C54 C55 H55 120.0
C56 C55 H55 120.0
C55 C56 C51 119.9(6)
C55 C56 H56 120.1
C51 C56 H56 120.1
O3 Re2 O2 110.9(5)
O3 Re2 O5 108.2(4)
O2 Re2 O5 109.8(4)
O3 Re2 O4 109.9(5)
O2 Re2 O4 108.8(4)
O5 Re2 O4 109.1(4)

loop_
_geom_bond_atom_site_label_1
_geom_bond_atom_site_label_2
_geom_bond_distance
Re1 N2 1.731(4)
Re1 O1 1.972(3)
Re1 N1 2.136(4)
Re1 Cl1 2.3971(12)
Re1 P1 2.4983(12)
Re1 P2 2.5076(12)
N1 C31 1.366(6)
N1 N3 1.367(5)
N2 C32 1.385(6)
N3 N4 1.316(6)
N3 C24 1.423(6)
N4 C26 1.340(7)
O1 C19 1.338(6)
P1 C1 1.814(5)
P1 C7 1.823(5)
P1 C13 1.821(5)
P2 C51 1.818(5)
P2 C45 1.828(5)
P2 C39 1.828(5)
C1 C6 1.382(8)
C1 C2 1.386(8)
C2 C3 1.391(9)
C2 H2 0.9300
C3 C4 1.364(10)
C3 H3 0.9300
C4 C5 1.371(11)
C4 H4 0.9300
C5 C6 1.373(8)
C5 H5 0.9300
C6 H6 0.9300
C7 C8 1.377(7)
C7 C12 1.393(7)
C8 C9 1.374(8)
C8 H8 0.9300
C9 C10 1.361(9)
C9 H9 0.9300
C10 C11 1.359(9)
C10 H10 0.9300
C11 C12 1.382(8)
C11 H11 0.9300
C12 H12 0.9300
C13 C14 1.382(8)
C13 C18 1.393(8)
C14 C15 1.380(10)
C14 H14 0.9300
C15 C16 1.361(12)
C15 H15 0.9300
C16 C17 1.368(11)
C16 H16 0.9300
C17 C18 1.377(9)
C17 H17 0.9300
C18 H18 0.9300
C19 C24 1.395(8)
C19 C20 1.396(7)
C20 C21 1.369(8)
C20 H20 0.9300
C21 C22 1.386(9)
C21 H21 0.9300
C22 C23 1.372(9)
C22 C25 1.513(8)
C23 C24 1.403(7)
C23 H23 0.9300
C25 H25A 0.9600
C25 H25B 0.9600
C25 H25C 0.9600
C26 C31 1.404(7)
C26 C27 1.408(8)
C27 C28 1.354(10)
C27 H27 0.9300
C28 C29 1.410(9)
C28 H28 0.9300
C29 C30 1.364(8)
C29 H29 0.9300
C30 C31 1.399(7)
C30 H30 0.9300
C32 C33 1.370(7)
C32 C37 1.394(7)
C33 C34 1.383(8)
C33 H33 0.9300
C34 C35 1.371(9)
C34 H34 0.9300
C35 C36 1.378(9)
C35 C38 1.512(8)
C36 C37 1.370(8)
C36 H36 0.9300
C37 H37 0.9300
C38 H38A 0.9600
C38 H38B 0.9600
C38 H38C 0.9600
C39 C40 1.377(7)
C39 C44 1.384(7)
C40 C41 1.380(7)
C40 H40 0.9300
C41 C42 1.372(7)
C41 H41 0.9300
C42 C43 1.357(8)
C42 H42 0.9300
C43 C44 1.380(8)
C43 H43 0.9300
C44 H44 0.9300
C45 C50 1.381(7)
C45 C46 1.380(7)
C46 C47 1.378(8)
C46 H46 0.9300
C47 C48 1.355(9)
C47 H47 0.9300
C48 C49 1.377(9)
C48 H48 0.9300
C49 C50 1.392(8)
C49 H49 0.9300
C50 H50 0.9300
C51 C56 1.384(8)
C51 C52 1.389(7)
C52 C53 1.368(9)
C52 H52 0.9300
C53 C54 1.359(11)
C53 H53 0.9300
C54 C55 1.366(11)
C54 H54 0.9300
C55 C56 1.376(9)
C55 H55 0.9300
C56 H56 0.9300
O2 Re2 1.668(7)
O3 Re2 1.653(8)
O4 Re2 1.696(7)
O5 Re2 1.683(5)

loop_
_geom_hbond_atom_site_label_D
_geom_hbond_atom_site_label_H
_geom_hbond_atom_site_label_A
_geom_hbond_distance_DH
_geom_hbond_distance_HA
_geom_hbond_distance_DA
_geom_hbond_angle_DHA
C8 H8 Cl1 0.93 2.77 3.461(6) 131.9
C8 H8 O1 0.93 2.37 2.995(6) 124.1
C23 H23 N4 0.93 2.42 2.740(8) 99.8
C30 H30 N2 0.93 2.51 3.165(7) 127.5
C40 H40 Cl1 0.93 2.80 3.431(5) 126.0
C40 H40 O1 0.93 2.38 3.098(6) 134.1
